data_7234073
loop_
_publ_author_name
'Takaaki Hiramatsu'
'Yukihiro Yoshida'
'Gunzi Saito'
'Akihiro Otsuka'
'Hideki Yamochi'
'Mitsuhiko Maesato'
'Yasuhiro Shimizu'
'Hiroshi Ito'
'Hideo Kishida'

_publ_section_title
;
 Quantum spin liquid: design of a quantum spin liquid next to a
 superconducting state based on a dimer-type ET Mott insulator
;
_journal_name_full 'Journal of Materials Chemistry C'
_journal_page_first 1378
_journal_page_last 1388
_journal_paper_doi 10.1039/C4TC01701C
_journal_volume 3
_journal_year 2015
_chemical_formula_moiety '2(C10 H8 S8), C2 Ag1 N2, H2 O1'
_chemical_formula_sum 'C22 H18 Ag N2 O S16'
_chemical_formula_weight 947.21
_chemical_name_common
;
bis(bis(Ethylenedithio)tetrathiafulvalene) dicyano-silver monohydrate
;
_chemical_name_systematic
;
bis(3,4;3',4'-bis(Ethylenedithio)-2,2',5,5'-tetrathiafulvalenium)
dicyano-silver(i) monohydrate
;
_space_group_IT_number 4
_space_group_name_Hall 'P 2yb'
_space_group_name_H-M_alt 'P 1 21 1'
_symmetry_cell_setting monoclinic
_symmetry_space_group_name_Hall 'P 2yb'
_symmetry_space_group_name_H-M 'P 1 21 1'
_atom_sites_solution_hydrogens geom
_atom_sites_solution_primary direct
_atom_sites_solution_secondary difmap
_cell_angle_alpha 90.00
_cell_angle_beta 109.4520(10)
_cell_angle_gamma 90.00
_cell_formula_units_Z 2
_cell_length_a 16.0442(10)
_cell_length_b 8.6241(6)
_cell_length_c 12.5341(8)
_cell_measurement_reflns_used 9880
_cell_measurement_temperature 250(2)
_cell_measurement_theta_max 28.15
_cell_measurement_theta_min 2.52
_cell_volume 1635.31(19)
_computing_cell_refinement 'APEX2 (Bruker AXS, 2006)'
_computing_data_collection 'APEX2 '
_computing_data_reduction 'SAINT (Bruker AXS, 2004)'
_computing_publication_material 'Yadokari-XG 2009 (Wakita, Nemoto et al., 2009)'
_computing_structure_refinement 'SHELXL-97 (Sheldrick, 1997)'
_computing_structure_solution 'SHELXS-97 (Sheldrick, 1990)'
_diffrn_ambient_temperature 250(2)
_diffrn_detector_area_resol_mean 8.333
_diffrn_measured_fraction_theta_full 0.997
_diffrn_measured_fraction_theta_max 0.997
_diffrn_measurement_device_type 'Bruker APEXII CCD area detector'
_diffrn_measurement_method '\f and \w scans'
_diffrn_radiation_monochromator graphite
_diffrn_radiation_source 'fine-focus sealed tube'
_diffrn_radiation_type MoK\a
_diffrn_radiation_wavelength 0.71073
_diffrn_reflns_av_R_equivalents 0.0098
_diffrn_reflns_av_sigmaI/netI 0.0158
_diffrn_reflns_limit_h_max 20
_diffrn_reflns_limit_h_min -20
_diffrn_reflns_limit_k_max 11
_diffrn_reflns_limit_k_min -11
_diffrn_reflns_limit_l_max 15
_diffrn_reflns_limit_l_min -16
_diffrn_reflns_number 18029
_diffrn_reflns_theta_full 26.99
_diffrn_reflns_theta_max 26.99
_diffrn_reflns_theta_min 1.35
_exptl_absorpt_coefficient_mu 1.664
_exptl_absorpt_correction_T_max 0.8381
_exptl_absorpt_correction_T_min 0.6730
_exptl_absorpt_correction_type numerical
_exptl_absorpt_process_details
;
APEX2 Software
;
_exptl_crystal_colour black
_exptl_crystal_density_diffrn 1.924
_exptl_crystal_density_method 'not measured'
_exptl_crystal_description 'rectangular needle'
_exptl_crystal_F_000 950
_exptl_crystal_preparation 'Magnetic properties, electronic property'
_exptl_crystal_recrystallization_method electrocrystallization
_exptl_crystal_size_max 0.34
_exptl_crystal_size_mid 0.33
_exptl_crystal_size_min 0.11
_refine_diff_density_max 0.501
_refine_diff_density_min -0.644
_refine_diff_density_rms 0.047
_refine_ls_abs_structure_details 'Flack H D (1983), Acta Cryst. A39, 876-881'
_refine_ls_abs_structure_Flack -0.027(13)
_refine_ls_extinction_method none
_refine_ls_goodness_of_fit_ref 1.074
_refine_ls_hydrogen_treatment constr
_refine_ls_matrix_type full
_refine_ls_number_parameters 379
_refine_ls_number_reflns 7067
_refine_ls_number_restraints 1
_refine_ls_restrained_S_all 1.074
_refine_ls_R_factor_all 0.0183
_refine_ls_R_factor_gt 0.0175
_refine_ls_shift/su_max 0.001
_refine_ls_shift/su_mean 0.000
_refine_ls_structure_factor_coef Fsqd
_refine_ls_weighting_details 'calc w=1/[\s^2^(Fo^2^)+(0.0218P)^2^+0.4868P] where P=(Fo^2^+2Fc^2^)/3'
_refine_ls_weighting_scheme calc
_refine_ls_wR_factor_gt 0.0453
_refine_ls_wR_factor_ref 0.0457
_reflns_number_gt 6892
_reflns_number_total 7067
_reflns_threshold_expression >2sigma(I)
_cod_data_source_file 1000029.cif
_cod_data_source_block PCOD1000029
_cod_depositor_comments
;
The following automatic conversions were performed:

data item '_symmetry_cell_setting' value 'Monoclinic' was changed to
'monoclinic' in accordance with the built-in table derived from the
CIF Core dictionary named 'cif_core.dic' version 2.4.5 last updated
on 2014-11-21.

Automatic conversion script
Id: cif_fix_values 6909 2019-04-08 15:41:33Z antanas 
;
_cod_original_sg_symbol_H-M 'P2(1)   '
_cod_database_code 7234073

loop_
_symmetry_equiv_pos_as_xyz
'x, y, z'
'-x, y+1/2, -z'

loop_
_atom_site_label
_atom_site_type_symbol
_atom_site_fract_x
_atom_site_fract_y
_atom_site_fract_z
_atom_site_U_iso_or_equiv
_atom_site_adp_type
_atom_site_occupancy
_atom_site_symmetry_multiplicity
_atom_site_calc_flag
_atom_site_refinement_flags
_atom_site_disorder_assembly
_atom_site_disorder_group
S1 S 0.62059(3) 0.58228(6) 0.41327(4) 0.03003(11) Uani 1 1 d . . .
S2 S 0.54169(3) 0.33519(7) 0.24886(5) 0.03574(12) Uani 1 1 d . . .
S3 S 0.43569(3) 0.58660(6) 0.47713(4) 0.02956(11) Uani 1 1 d . . .
S4 S 0.37215(3) 0.32643(6) 0.31951(5) 0.03374(11) Uani 1 1 d . . .
S5 S 0.79705(4) 0.55713(10) 0.39097(10) 0.0809(3) Uani 1 1 d . . .
S6 S 0.69818(5) 0.27476(8) 0.18756(6) 0.04759(15) Uani 1 1 d . . .
S7 S 0.27188(4) 0.61342(7) 0.53375(6) 0.04343(14) Uani 1 1 d . . .
S8 S 0.20011(4) 0.29660(7) 0.35050(5) 0.03943(13) Uani 1 1 d . . .
C1 C 0.53019(13) 0.4625(2) 0.35126(16) 0.0268(4) Uani 1 1 d . . .
C2 C 0.45521(12) 0.4614(2) 0.37924(16) 0.0277(4) Uani 1 1 d . . .
C3 C 0.68840(13) 0.4936(3) 0.34694(19) 0.0327(4) Uani 1 1 d . . .
C4 C 0.65137(13) 0.3831(2) 0.26981(18) 0.0300(4) Uani 1 1 d . . .
C5 C 0.32895(13) 0.5181(2) 0.45684(17) 0.0283(4) Uani 1 1 d . . .
C6 C 0.29988(13) 0.3975(3) 0.38589(17) 0.0283(4) Uani 1 1 d . . .
C7 C 0.84961(17) 0.4076(3) 0.3379(3) 0.0582(7) Uani 1 1 d . . .
H7 H 0.9111 0.4414 0.3465 0.070 Uiso 1 1 calc R . .
H7A H 0.8540 0.3125 0.3850 0.070 Uiso 1 1 calc R . .
C8 C 0.80269(18) 0.3667(4) 0.2160(3) 0.0598(8) Uani 1 1 d . . .
H8 H 0.8418 0.2966 0.1900 0.072 Uiso 1 1 calc R . .
H8A H 0.7940 0.4638 0.1699 0.072 Uiso 1 1 calc R . .
C9 C 0.19848(15) 0.4592(3) 0.54290(19) 0.0368(5) Uani 1 1 d . . .
H9 H 0.2345 0.3713 0.5867 0.044 Uiso 1 1 calc R . .
H9A H 0.1599 0.4976 0.5856 0.044 Uiso 1 1 calc R . .
C10 C 0.14065(14) 0.4001(3) 0.42886(19) 0.0354(5) Uani 1 1 d . . .
H10 H 0.1092 0.4901 0.3824 0.042 Uiso 1 1 calc R . .
H10A H 0.0948 0.3295 0.4401 0.042 Uiso 1 1 calc R . .
S9 S 0.61984(3) 0.87070(6) 0.18855(5) 0.03162(11) Uani 1 1 d . . .
S10 S 0.55388(3) 0.62014(7) 0.02343(4) 0.03203(11) Uani 1 1 d . . .
S11 S 0.44699(3) 0.86049(7) 0.25558(5) 0.03272(11) Uani 1 1 d . . .
S12 S 0.37058(3) 0.61773(6) 0.08745(4) 0.03003(10) Uani 1 1 d . . .
S13 S 0.78958(4) 0.90855(7) 0.15111(5) 0.03879(13) Uani 1 1 d . . .
S14 S 0.71163(4) 0.60411(8) -0.04506(5) 0.04432(14) Uani 1 1 d . . .
S15 S 0.28708(4) 0.91914(7) 0.31139(5) 0.03869(12) Uani 1 1 d . . .
S16 S 0.19108(3) 0.64147(7) 0.09931(5) 0.03717(12) Uani 1 1 d . . .
C11 C 0.53504(12) 0.7411(2) 0.12370(16) 0.0272(4) Uani 1 1 d . . .
C12 C 0.45957(12) 0.7388(3) 0.15103(15) 0.0274(4) Uani 1 1 d . . .
C13 C 0.68908(13) 0.8098(2) 0.11505(17) 0.0283(4) Uani 1 1 d . . .
C14 C 0.65884(13) 0.6939(3) 0.03944(17) 0.0310(4) Uani 1 1 d . . .
C15 C 0.33595(13) 0.8147(2) 0.22958(17) 0.0276(4) Uani 1 1 d . . .
C16 C 0.30026(11) 0.7055(3) 0.15047(15) 0.0260(4) Uani 1 1 d . . .
C17 C 0.85259(15) 0.7798(3) 0.0939(2) 0.0412(5) Uani 1 1 d . . .
H17 H 0.9090 0.8323 0.0974 0.049 Uiso 1 1 calc R . .
H17A H 0.8681 0.6848 0.1422 0.049 Uiso 1 1 calc R . .
C18 C 0.80418(15) 0.7320(3) -0.0267(2) 0.0426(5) Uani 1 1 d . . .
H18 H 0.8471 0.6797 -0.0573 0.051 Uiso 1 1 calc R . .
H18A H 0.7825 0.8276 -0.0728 0.051 Uiso 1 1 calc R . .
C19 C 0.17165(15) 0.8743(3) 0.2434(2) 0.0445(6) Uani 1 1 d . . .
H19 H 0.1387 0.9043 0.2954 0.053 Uiso 1 1 calc R . .
H19A H 0.1484 0.9390 0.1736 0.053 Uiso 1 1 calc R . .
C20 C 0.15257(14) 0.7061(3) 0.21115(19) 0.0398(5) Uani 1 1 d . . .
H20 H 0.0873 0.6892 0.1873 0.048 Uiso 1 1 calc R . .
H20A H 0.1807 0.6407 0.2796 0.048 Uiso 1 1 calc R . .
Ag1 Ag -0.006019(11) 0.21903(3) 0.148592(16) 0.04512(5) Uani 1 1 d . . .
C21 C -0.00832(15) 0.4155(3) 0.0498(2) 0.0374(5) Uani 1 1 d . . .
C22 C -0.00907(15) 0.0977(3) 0.2907(2) 0.0415(5) Uani 1 1 d . . .
N1 N -0.00977(15) 0.5147(3) -0.0081(2) 0.0501(5) Uani 1 1 d . . .
N2 N -0.01037(17) 0.0412(4) 0.3725(2) 0.0642(7) Uani 1 1 d . . .
O1 O 0.0041(2) 0.6907(4) 0.4038(3) 0.1063(10) Uani 1 1 d . . .

loop_
_atom_site_aniso_label
_atom_site_aniso_U_11
_atom_site_aniso_U_22
_atom_site_aniso_U_33
_atom_site_aniso_U_23
_atom_site_aniso_U_13
_atom_site_aniso_U_12
S1 0.0253(2) 0.0332(3) 0.0308(2) -0.0053(2) 0.00820(18) -0.00179(19)
S2 0.0288(2) 0.0414(3) 0.0380(3) -0.0141(2) 0.0124(2) -0.0038(2)
S3 0.0273(2) 0.0328(3) 0.0291(2) -0.0071(2) 0.01009(19) -0.00510(19)
S4 0.0290(2) 0.0347(3) 0.0411(3) -0.0135(2) 0.0164(2) -0.0062(2)
S5 0.0285(3) 0.0566(5) 0.1599(9) -0.0532(5) 0.0345(4) -0.0123(3)
S6 0.0532(3) 0.0426(3) 0.0610(4) -0.0098(3) 0.0377(3) 0.0013(3)
S7 0.0449(3) 0.0400(3) 0.0566(3) -0.0219(3) 0.0318(3) -0.0112(3)
S8 0.0292(3) 0.0423(3) 0.0504(3) -0.0181(3) 0.0181(2) -0.0105(2)
C1 0.0261(9) 0.0285(10) 0.0263(9) -0.0027(8) 0.0092(7) -0.0012(8)
C2 0.0254(9) 0.0289(10) 0.0278(9) -0.0013(8) 0.0078(7) 0.0012(8)
C3 0.0237(9) 0.0300(11) 0.0467(12) -0.0022(9) 0.0147(9) 0.0013(8)
C4 0.0282(10) 0.0284(10) 0.0365(11) 0.0005(8) 0.0151(8) 0.0021(8)
C5 0.0250(9) 0.0319(11) 0.0298(10) -0.0046(8) 0.0116(8) -0.0018(8)
C6 0.0247(9) 0.0317(11) 0.0299(9) -0.0013(8) 0.0107(8) 0.0007(8)
C7 0.0379(13) 0.0474(15) 0.095(2) -0.0003(15) 0.0303(14) 0.0074(12)
C8 0.0439(14) 0.072(2) 0.077(2) 0.0080(16) 0.0381(14) 0.0006(14)
C9 0.0387(12) 0.0386(12) 0.0400(12) -0.0028(10) 0.0223(10) -0.0028(10)
C10 0.0278(10) 0.0365(12) 0.0459(12) -0.0012(10) 0.0175(9) 0.0000(9)
S9 0.0247(2) 0.0346(3) 0.0369(3) -0.0100(2) 0.01214(19) -0.00606(19)
S10 0.0296(2) 0.0351(3) 0.0312(2) -0.0064(2) 0.00986(19) -0.0074(2)
S11 0.0245(2) 0.0358(3) 0.0365(3) -0.0100(2) 0.0084(2) -0.0055(2)
S12 0.0240(2) 0.0349(3) 0.0306(2) -0.0075(2) 0.00824(18) -0.0051(2)
S13 0.0287(2) 0.0437(3) 0.0482(3) -0.0131(3) 0.0186(2) -0.0112(2)
S14 0.0480(3) 0.0462(3) 0.0476(3) -0.0162(3) 0.0277(3) -0.0092(3)
S15 0.0356(3) 0.0375(3) 0.0464(3) -0.0130(2) 0.0182(2) -0.0031(2)
S16 0.0224(2) 0.0417(3) 0.0463(3) -0.0121(2) 0.0099(2) -0.0055(2)
C11 0.0230(8) 0.0284(11) 0.0280(9) -0.0010(8) 0.0058(7) -0.0031(8)
C12 0.0229(8) 0.0305(11) 0.0278(9) -0.0022(8) 0.0069(7) -0.0029(8)
C13 0.0232(9) 0.0324(11) 0.0310(10) 0.0000(8) 0.0113(8) -0.0031(8)
C14 0.0279(9) 0.0362(12) 0.0300(9) -0.0012(8) 0.0111(8) -0.0038(8)
C15 0.0233(9) 0.0284(10) 0.0302(10) 0.0022(8) 0.0076(8) -0.0003(7)
C16 0.0222(8) 0.0256(9) 0.0292(9) 0.0006(8) 0.0075(7) -0.0006(8)
C17 0.0293(11) 0.0360(11) 0.0607(15) -0.0013(10) 0.0181(10) 0.0010(9)
C18 0.0460(12) 0.0379(12) 0.0566(13) -0.0033(12) 0.0339(11) -0.0019(11)
C19 0.0329(11) 0.0490(14) 0.0510(14) -0.0067(11) 0.0134(10) 0.0074(10)
C20 0.0294(10) 0.0489(13) 0.0444(11) -0.0015(11) 0.0168(9) -0.0063(10)
Ag1 0.03770(9) 0.04725(10) 0.05320(10) 0.00824(9) 0.01885(7) 0.00230(8)
C21 0.0310(11) 0.0371(12) 0.0425(12) -0.0064(10) 0.0100(9) -0.0035(9)
C22 0.0344(11) 0.0409(13) 0.0503(13) -0.0036(11) 0.0155(10) -0.0024(10)
N1 0.0416(12) 0.0485(13) 0.0572(13) -0.0010(11) 0.0124(10) -0.0084(10)
N2 0.0532(14) 0.0800(19) 0.0600(15) 0.0084(14) 0.0195(12) -0.0092(13)
O1 0.132(2) 0.080(2) 0.112(2) -0.0037(17) 0.0481(19) 0.0155(19)

loop_
_atom_type_symbol
_atom_type_description
_atom_type_scat_dispersion_real
_atom_type_scat_dispersion_imag
_atom_type_scat_source
C C 0.0033 0.0016 'International Tables Vol C Tables 4.2.6.8 and 6.1.1.4'
H H 0.0000 0.0000 'International Tables Vol C Tables 4.2.6.8 and 6.1.1.4'
N N 0.0061 0.0033 'International Tables Vol C Tables 4.2.6.8 and 6.1.1.4'
O O 0.0106 0.0060 'International Tables Vol C Tables 4.2.6.8 and 6.1.1.4'
S S 0.1246 0.1234 'International Tables Vol C Tables 4.2.6.8 and 6.1.1.4'
Ag Ag -0.8971 1.1015 'International Tables Vol C Tables 4.2.6.8 and 6.1.1.4'

loop_
_geom_angle_atom_site_label_1
_geom_angle_atom_site_label_2
_geom_angle_atom_site_label_3
_geom_angle
_geom_angle_site_symmetry_1
_geom_angle_site_symmetry_3
C1 S1 C3 94.93(10) . .
C4 S2 C1 95.09(10) . .
C2 S3 C5 94.89(9) . .
C2 S4 C6 95.47(9) . .
C3 S5 C7 101.69(12) . .
C4 S6 C8 101.89(13) . .
C5 S7 C9 99.31(10) . .
C6 S8 C10 102.73(10) . .
C2 C1 S1 124.51(16) . .
C2 C1 S2 120.27(16) . .
S1 C1 S2 115.21(11) . .
C1 C2 S3 124.03(16) . .
C1 C2 S4 120.69(16) . .
S3 C2 S4 115.26(11) . .
C4 C3 S5 127.52(16) . .
C4 C3 S1 117.06(15) . .
S5 C3 S1 115.41(13) . .
C3 C4 S6 129.23(16) . .
C3 C4 S2 117.30(15) . .
S6 C4 S2 113.45(12) . .
C6 C5 S7 126.86(16) . .
C6 C5 S3 117.65(15) . .
S7 C5 S3 115.47(11) . .
C5 C6 S8 129.77(15) . .
C5 C6 S4 116.50(15) . .
S8 C6 S4 113.72(12) . .
C8 C7 S5 114.2(2) . .
C8 C7 H7 108.7 . .
S5 C7 H7 108.7 . .
C8 C7 H7A 108.7 . .
S5 C7 H7A 108.7 . .
H7 C7 H7A 107.6 . .
C7 C8 S6 115.31(19) . .
C7 C8 H8 108.4 . .
S6 C8 H8 108.4 . .
C7 C8 H8A 108.4 . .
S6 C8 H8A 108.4 . .
H8 C8 H8A 107.5 . .
C10 C9 S7 113.39(16) . .
C10 C9 H9 108.9 . .
S7 C9 H9 108.9 . .
C10 C9 H9A 108.9 . .
S7 C9 H9A 108.9 . .
H9 C9 H9A 107.7 . .
C9 C10 S8 114.22(15) . .
C9 C10 H10 108.7 . .
S8 C10 H10 108.7 . .
C9 C10 H10A 108.7 . .
S8 C10 H10A 108.7 . .
H10 C10 H10A 107.6 . .
C11 S9 C13 95.53(9) . .
C11 S10 C14 95.25(10) . .
C12 S11 C15 95.15(9) . .
C12 S12 C16 95.06(9) . .
C13 S13 C17 100.87(10) . .
C14 S14 C18 101.36(11) . .
C15 S15 C19 101.78(11) . .
C16 S16 C20 100.33(10) . .
C12 C11 S10 123.80(15) . .
C12 C11 S9 120.93(16) . .
S10 C11 S9 115.27(10) . .
C11 C12 S12 123.89(16) . .
C11 C12 S11 120.99(15) . .
S12 C12 S11 115.12(10) . .
C14 C13 S9 116.77(15) . .
C14 C13 S13 128.88(16) . .
S9 C13 S13 114.35(12) . .
C13 C14 S14 128.42(16) . .
C13 C14 S10 117.18(15) . .
S14 C14 S10 114.39(12) . .
C16 C15 S15 129.19(15) . .
C16 C15 S11 116.88(15) . .
S15 C15 S11 113.93(12) . .
C15 C16 S16 128.33(15) . .
C15 C16 S12 117.00(14) . .
S16 C16 S12 114.66(12) . .
C18 C17 S13 113.39(16) . .
C18 C17 H17 108.9 . .
S13 C17 H17 108.9 . .
C18 C17 H17A 108.9 . .
S13 C17 H17A 108.9 . .
H17 C17 H17A 107.7 . .
C17 C18 S14 115.00(16) . .
C17 C18 H18 108.5 . .
S14 C18 H18 108.5 . .
C17 C18 H18A 108.5 . .
S14 C18 H18A 108.5 . .
H18 C18 H18A 107.5 . .
C20 C19 S15 114.67(17) . .
C20 C19 H19 108.6 . .
S15 C19 H19 108.6 . .
C20 C19 H19A 108.6 . .
S15 C19 H19A 108.6 . .
H19 C19 H19A 107.6 . .
C19 C20 S16 114.52(17) . .
C19 C20 H20 108.6 . .
S16 C20 H20 108.6 . .
C19 C20 H20A 108.6 . .
S16 C20 H20A 108.6 . .
H20 C20 H20A 107.6 . .
C22 Ag1 C21 156.00(9) . .
C22 Ag1 N1 106.16(9) . 2_545
C21 Ag1 N1 97.84(9) . 2_545
N1 C21 Ag1 175.9(2) . .
N2 C22 Ag1 175.0(2) . .
C21 N1 Ag1 170.9(2) . 2

loop_
_geom_bond_atom_site_label_1
_geom_bond_atom_site_label_2
_geom_bond_distance
_geom_bond_site_symmetry_2
S1 C1 1.739(2) .
S1 C3 1.750(2) .
S2 C4 1.740(2) .
S2 C1 1.745(2) .
S3 C2 1.740(2) .
S3 C5 1.748(2) .
S4 C2 1.740(2) .
S4 C6 1.748(2) .
S5 C3 1.733(2) .
S5 C7 1.786(3) .
S6 C4 1.737(2) .
S6 C8 1.780(3) .
S7 C5 1.741(2) .
S7 C9 1.805(2) .
S8 C6 1.744(2) .
S8 C10 1.815(2) .
C1 C2 1.361(3) .
C3 C4 1.346(3) .
C5 C6 1.347(3) .
C7 C8 1.503(4) .
C7 H7 1.0000 .
C7 H7A 1.0000 .
C8 H8 1.0000 .
C8 H8A 1.0000 .
C9 C10 1.510(3) .
C9 H9 1.0000 .
C9 H9A 1.0000 .
C10 H10 1.0000 .
C10 H10A 1.0000 .
S9 C11 1.7390(19) .
S9 C13 1.744(2) .
S10 C11 1.736(2) .
S10 C14 1.748(2) .
S11 C12 1.742(2) .
S11 C15 1.746(2) .
S12 C12 1.734(2) .
S12 C16 1.7499(19) .
S13 C13 1.745(2) .
S13 C17 1.803(2) .
S14 C14 1.743(2) .
S14 C18 1.802(2) .
S15 C15 1.736(2) .
S15 C19 1.804(2) .
S16 C16 1.7425(18) .
S16 C20 1.798(2) .
C11 C12 1.364(3) .
C13 C14 1.351(3) .
C15 C16 1.349(3) .
C17 C18 1.509(4) .
C17 H17 1.0000 .
C17 H17A 1.0000 .
C18 H18 1.0000 .
C18 H18A 1.0000 .
C19 C20 1.509(4) .
C19 H19 1.0000 .
C19 H19A 1.0000 .
C20 H20 1.0000 .
C20 H20A 1.0000 .
Ag1 C22 2.080(3) .
Ag1 C21 2.092(2) .
Ag1 N1 2.563(3) 2_545
C21 N1 1.117(3) .
C22 N2 1.142(3) .
N1 Ag1 2.563(3) 2

loop_
_geom_torsion_atom_site_label_1
_geom_torsion_atom_site_label_2
_geom_torsion_atom_site_label_3
_geom_torsion_atom_site_label_4
_geom_torsion
_geom_torsion_site_symmetry_1
_geom_torsion_site_symmetry_2
_geom_torsion_site_symmetry_3
_geom_torsion_site_symmetry_4
C3 S1 C1 C2 172.2(2) . . . .
C3 S1 C1 S2 -6.39(14) . . . .
C4 S2 C1 C2 -173.36(18) . . . .
C4 S2 C1 S1 5.34(14) . . . .
S1 C1 C2 S3 3.2(3) . . . .
S2 C1 C2 S3 -178.19(11) . . . .
S1 C1 C2 S4 -175.04(12) . . . .
S2 C1 C2 S4 3.5(3) . . . .
C5 S3 C2 C1 176.94(19) . . . .
C5 S3 C2 S4 -4.70(14) . . . .
C6 S4 C2 C1 -177.46(18) . . . .
C6 S4 C2 S3 4.12(13) . . . .
C7 S5 C3 C4 -14.6(3) . . . .
C7 S5 C3 S1 164.18(16) . . . .
C1 S1 C3 C4 5.4(2) . . . .
C1 S1 C3 S5 -173.52(14) . . . .
S5 C3 C4 S6 -2.2(3) . . . .
S1 C3 C4 S6 178.98(13) . . . .
S5 C3 C4 S2 176.17(15) . . . .
S1 C3 C4 S2 -2.6(3) . . . .
C8 S6 C4 C3 -8.2(3) . . . .
C8 S6 C4 S2 173.33(14) . . . .
C1 S2 C4 C3 -1.66(19) . . . .
C1 S2 C4 S6 177.00(12) . . . .
C9 S7 C5 C6 25.3(2) . . . .
C9 S7 C5 S3 -153.66(13) . . . .
C2 S3 C5 C6 3.73(19) . . . .
C2 S3 C5 S7 -177.23(13) . . . .
S7 C5 C6 S8 -1.5(3) . . . .
S3 C5 C6 S8 177.37(13) . . . .
S7 C5 C6 S4 179.59(13) . . . .
S3 C5 C6 S4 -1.5(2) . . . .
C10 S8 C6 C5 2.5(2) . . . .
C10 S8 C6 S4 -178.64(12) . . . .
C2 S4 C6 C5 -1.59(18) . . . .
C2 S4 C6 S8 179.36(12) . . . .
C3 S5 C7 C8 48.6(2) . . . .
S5 C7 C8 S6 -68.0(3) . . . .
C4 S6 C8 C7 42.8(3) . . . .
C5 S7 C9 C10 -58.21(18) . . . .
S7 C9 C10 S8 68.5(2) . . . .
C6 S8 C10 C9 -35.7(2) . . . .
C14 S10 C11 C12 179.96(19) . . . .
C14 S10 C11 S9 0.52(14) . . . .
C13 S9 C11 C12 -179.77(18) . . . .
C13 S9 C11 S10 -0.31(13) . . . .
S10 C11 C12 S12 -1.5(3) . . . .
S9 C11 C12 S12 177.92(12) . . . .
S10 C11 C12 S11 178.21(12) . . . .
S9 C11 C12 S11 -2.4(3) . . . .
C16 S12 C12 C11 -171.34(19) . . . .
C16 S12 C12 S11 8.95(13) . . . .
C15 S11 C12 C11 172.30(18) . . . .
C15 S11 C12 S12 -7.99(14) . . . .
C11 S9 C13 C14 -0.11(18) . . . .
C11 S9 C13 S13 -179.80(12) . . . .
C17 S13 C13 C14 -16.1(2) . . . .
C17 S13 C13 S9 163.56(13) . . . .
S9 C13 C14 S14 -178.62(13) . . . .
S13 C13 C14 S14 1.0(3) . . . .
S9 C13 C14 S10 0.5(2) . . . .
S13 C13 C14 S10 -179.86(13) . . . .
C18 S14 C14 C13 -11.5(2) . . . .
C18 S14 C14 S10 169.35(13) . . . .
C11 S10 C14 C13 -0.61(19) . . . .
C11 S10 C14 S14 178.63(12) . . . .
C19 S15 C15 C16 -11.5(2) . . . .
C19 S15 C15 S11 168.52(13) . . . .
C12 S11 C15 C16 3.36(18) . . . .
C12 S11 C15 S15 -176.61(12) . . . .
S15 C15 C16 S16 3.9(3) . . . .
S11 C15 C16 S16 -176.09(13) . . . .
S15 C15 C16 S12 -177.64(13) . . . .
S11 C15 C16 S12 2.4(2) . . . .
C20 S16 C16 C15 -19.3(2) . . . .
C20 S16 C16 S12 162.24(13) . . . .
C12 S12 C16 C15 -6.81(18) . . . .
C12 S12 C16 S16 171.87(12) . . . .
C13 S13 C17 C18 49.1(2) . . . .
S13 C17 C18 S14 -69.8(2) . . . .
C14 S14 C18 C17 45.6(2) . . . .
C15 S15 C19 C20 43.0(2) . . . .
S15 C19 C20 S16 -68.5(2) . . . .
C16 S16 C20 C19 50.7(2) . . . .
C22 Ag1 C21 N1 -172(3) . . . .
N1 Ag1 C21 N1 8(3) 2_545 . . .
C21 Ag1 C22 N2 -8(3) . . . .
N1 Ag1 C22 N2 172(3) 2_545 . . .
Ag1 C21 N1 Ag1 -48(4) . . . 2
